data_2004125
loop_
_publ_author_name
'Abboud, K. A.'
'Chou, L.-K.'
'Clevenger, M. B.'
'de Oliveira, G. F.'
'Talham, D. R.'

_publ_section_title
;
 Three BEDT-TTF Salts
;
_journal_issue 11
_journal_name_full 'Acta Crystallographica Section C'
_journal_page_first 2356
_journal_page_last 2362
_journal_paper_doi 10.1107/S0108270195005592
_journal_volume 51
_journal_year 1995
_chemical_formula_moiety 'C11 H9 Cl1 F3 O0.5 P0.5 S8'
_chemical_formula_sum 'C11 H9 Cl F3 O0.5 P0.5 S8'
_chemical_formula_weight 513.6
_chemical_name_systematic
;3,4;3',4'-Bis(ethylenedithio)-2,2',5,5'-tetrathiafulvalene
 Hexafluorophosphate
Chloroacetyl chloride solvate
;
_space_group_IT_number 2
_symmetry_cell_setting triclinic
_symmetry_space_group_name_Hall '-P 1'
_symmetry_space_group_name_H-M 'P -1'
_atom_type_scat_source IntTabIV
_cell_angle_alpha 79.11(1)
_cell_angle_beta 82.37(1)
_cell_angle_gamma 68.96(1)
_cell_formula_units_Z 2
_cell_length_a 6.853(1)
_cell_length_b 7.878(1)
_cell_length_c 18.299(3)
_cell_measurement_reflns_used 40
_cell_measurement_temperature 298
_cell_measurement_theta_max 11
_cell_measurement_theta_min 10
_cell_volume 903.2(2)
_computing_cell_refinement 'SHELXS76 (Sheldrick, 1976)'
_computing_data_collection 'SHELXTL-Plus (Sheldrick, 1990)'
_computing_data_reduction SHELXTL-Plus
_computing_molecular_graphics SHELXTL-Plus
_computing_publication_material SHELXTL-Plus
_computing_structure_refinement SHELXTL-Plus
_computing_structure_solution SHELXTL-Plus
_diffrn_ambient_temperature 298
_diffrn_measurement_device 'Siemens P3m/V'
_diffrn_measurement_method \w
_diffrn_radiation_monochromator Graphite
_diffrn_radiation_source 'X-ray tube'
_diffrn_radiation_type MoK\a
_diffrn_radiation_wavelength 0.71073
_diffrn_reflns_av_R_equivalents 0.02
_diffrn_reflns_limit_h_max 7
_diffrn_reflns_limit_h_min 0
_diffrn_reflns_limit_k_max 8
_diffrn_reflns_limit_k_min -8
_diffrn_reflns_limit_l_max 19
_diffrn_reflns_limit_l_min -19
_diffrn_reflns_number 2607
_diffrn_reflns_theta_max 22.5
_diffrn_reflns_theta_min 1.5
_diffrn_standards_decay_% 1
_diffrn_standards_interval_count 96
_diffrn_standards_number 4
_exptl_absorpt_coefficient_mu 1.20
_exptl_absorpt_correction_T_max 0.944
_exptl_absorpt_correction_T_min 0.818
_exptl_absorpt_correction_type analytical
_exptl_crystal_colour black
_exptl_crystal_density_diffrn 1.888
_exptl_crystal_description needles
_exptl_crystal_F_000 517.0
_exptl_crystal_size_max 0.23
_exptl_crystal_size_mid 0.18
_exptl_crystal_size_min 0.05
_refine_diff_density_max 0.48
_refine_diff_density_min -0.34
_refine_ls_extinction_method none
_refine_ls_goodness_of_fit_obs 1.42
_refine_ls_matrix_type full
_refine_ls_number_parameters 232
_refine_ls_number_reflns 1675
_refine_ls_R_factor_all 0.0599
_refine_ls_R_factor_obs 0.0397
_refine_ls_shift/esd_max 0.001
_refine_ls_shift/esd_mean 0.001
_refine_ls_structure_factor_coef F
_refine_ls_weighting_details 'w = 1/[(\s^2^(F) + 0.0004F^2^]'
_refine_ls_weighting_scheme calc
_refine_ls_wR_factor_all 0.0487
_refine_ls_wR_factor_obs 0.0455
_reflns_number_observed 1675
_reflns_number_total 2372
_reflns_observed_criterion F>4\s(F)
_cod_data_source_file fg1017.cif
_cod_data_source_block 1
_cod_depositor_comments
;
The following automatic conversions were performed:

'_refine_ls_matrix_type' value 'Full' changed to 'full' according to
/home/saulius/struct/CIF-dictionaries/cif_core.dic dictionary named
'cif_core.dic' version 2.4.1 from 2010-06-29.

'_geom_bond_publ_flag'
value 'Yes' changed to 'yes' according to
/home/saulius/struct/CIF-dictionaries/cif_core.dic dictionary named
'cif_core.dic' version 2.4.1 from 2010-06-29 (21
time).

'_geom_bond_publ_flag' value 'No' changed to 'no' according
to /home/saulius/struct/CIF-dictionaries/cif_core.dic dictionary
named 'cif_core.dic' version 2.4.1 from 2010-06-29 (9
times).

'_geom_angle_publ_flag' value 'Yes' changed to 'yes'
according to /home/saulius/struct/CIF-dictionaries/cif_core.dic
dictionary named 'cif_core.dic' version 2.4.1 from 2010-06-29 (29
times).

'_geom_angle_publ_flag' value 'No' changed to 'no' according
to /home/saulius/struct/CIF-dictionaries/cif_core.dic dictionary
named 'cif_core.dic' version 2.4.1 from 2010-06-29 (20 times).

Automatic conversion script
Id: cif_fix_values 1715 2011-07-08 13:25:40Z adriana 

The following automatic conversions were performed:

'_refine_ls_weighting_scheme' value 'w = 1/[(\s^2^(F) + 0.0004F^2^]'
was changed to 'calc'. New tag '_refine_ls_weighting_details' was
created. The value of the new tag was set to 'w = 1/[(\s^2^(F) +
0.0004F^2^]'.

Automatic conversion script
Id: cif_fix_values 3143 2015-03-26 13:38:13Z robertas 
;
_cod_original_formula_sum 'C11 H9 Cl1 F3 O0.5 P0.5 S8'
_cod_database_code 2004125

loop_
_symmetry_equiv_pos_as_xyz
x,y,z
-x,-y,-z

loop_
_atom_site_aniso_label
_atom_site_aniso_U_11
_atom_site_aniso_U_22
_atom_site_aniso_U_33
_atom_site_aniso_U_12
_atom_site_aniso_U_13
_atom_site_aniso_U_23
_atom_site_aniso_type_symbol
S3 0.0458(10) 0.0961(14) 0.0291(8) -0.0379(9) -0.0041(7) 0.0007(8) S
S4 0.0463(10) 0.0902(13) 0.0282(8) -0.0340(9) -0.0052(7) -0.0011(8) S
S9 0.0444(9) 0.0940(13) 0.0302(8) -0.0342(9) -0.0054(7) -0.0042(8) S
S10 0.0470(10) 0.0956(14) 0.0296(8) -0.0362(9) -0.0042(7) -0.0039(8) S
S11 0.0524(10) 0.0689(11) 0.0305(8) -0.0315(8) -0.0100(7) 0.0037(7) S
S12 0.0441(9) 0.0709(12) 0.0361(8) -0.0282(8) -0.0017(7) -0.0012(7) S
S17 0.0466(10) 0.0879(13) 0.0356(8) -0.0373(9) 0.0017(7) -0.0052(8) S
S18 0.0534(10) 0.0674(11) 0.0280(8) -0.0304(8) -0.0089(7) 0.0015(7) S
C1 0.044(3) 0.061(4) 0.028(3) -0.015(3) -0.005(3) -0.009(3) C
C2 0.041(3) 0.059(4) 0.026(3) -0.016(3) -0.001(2) -0.003(3) C
C5 0.039(3) 0.042(4) 0.026(3) -0.012(3) -0.004(2) -0.001(2) C
C6 0.038(3) 0.045(4) 0.027(3) -0.011(3) -0.003(2) -0.004(2) C
C7 0.044(4) 0.046(4) 0.030(3) -0.016(3) -0.002(3) -0.009(3) C
C8 0.044(3) 0.041(4) 0.025(3) -0.012(3) -0.001(3) -0.002(2) C
C13 0.053(4) 0.059(4) 0.029(3) -0.018(3) -0.001(3) -0.010(3) C
C14 0.051(4) 0.053(4) 0.036(3) -0.023(3) -0.001(3) -0.001(3) C
C15 0.051(4) 0.050(4) 0.036(3) -0.019(3) 0.000(3) 0.001(3) C
C16 0.052(4) 0.054(4) 0.036(3) -0.015(3) 0.000(3) -0.006(3) C
P 0.0402(13) 0.0466(15) 0.0383(12) -0.0116(11) -0.0045(10) -0.0096(10) P
F1 0.095(3) 0.111(3) 0.077(3) -0.049(3) 0.017(2) -0.058(3) F
F2 0.044(2) 0.179(5) 0.144(4) -0.031(3) -0.002(3) -0.085(4) F
F3 0.233(6) 0.082(3) 0.075(3) -0.049(4) -0.012(4) 0.026(3) F
Cl 0.0539(10) 0.0694(12) 0.0839(13) -0.0338(9) -0.0015(9) -0.0060(9) Cl
O 0.071(6) 0.126(9) 0.035(6) -0.046(6) -0.009(5) -0.011(6) O
C 0.08(2) 0.053(13) 0.02(2) -0.022(11) -0.019(10) -0.006(9) C
C' 0.052(8) 0.043(8) 0.06(2) -0.022(6) -0.001(7) -0.008(7) C

loop_
_atom_site_label
_atom_site_fract_x
_atom_site_fract_y
_atom_site_fract_z
_atom_site_U_iso_or_equiv
_atom_site_thermal_displace_type
_atom_site_type_symbol
S3 0.1159(2) -0.7011(2) 0.39846(8) 0.0545(8) Uani S
S4 -0.0151(2) -0.8244(2) 0.57054(7) 0.0528(8) Uani S
S9 0.5088(2) -0.6921(2) 0.44153(8) 0.0538(7) Uani S
S10 0.3734(2) -0.8082(2) 0.61430(8) 0.0548(8) Uani S
S11 0.1955(2) -0.5932(2) 0.23789(8) 0.0485(7) Uani S
S12 -0.1751(2) -0.9311(2) 0.72175(8) 0.0491(7) Uani S
S17 0.6682(2) -0.5858(2) 0.29025(8) 0.0537(8) Uani S
S18 0.2829(2) -0.8967(2) 0.77571(8) 0.0476(7) Uani S
C1 0.2738(8) -0.7299(8) 0.4697(3) 0.045(3) Uani C
C2 0.2166(8) -0.7811(8) 0.5425(3) 0.043(2) Uani C
C5 0.2835(8) -0.6414(7) 0.3271(3) 0.037(2) Uani C
C6 0.0216(8) -0.8713(7) 0.6658(3) 0.038(2) Uani C
C7 0.4672(8) -0.6398(7) 0.3470(3) 0.039(2) Uani C
C8 0.1998(8) -0.8612(7) 0.6862(3) 0.038(2) Uani C
C13 0.4306(8) -0.5962(8) 0.1806(3) 0.047(3) Uani C
C14 -0.0527(9) -1.0278(8) 0.8085(3) 0.046(3) Uani C
C15 0.5468(9) -0.4863(8) 0.2043(3) 0.047(3) Uani C
C16 0.0522(9) -0.9094(8) 0.8324(3) 0.048(3) Uani C
P 0.5 0 0 0.0420(9) Uani P
F1 0.4677(6) 0.1264(6) 0.0619(2) 0.087(2) Uani F
F2 0.2601(6) 0.0432(7) 0.0051(3) 0.117(3) Uani F
F3 0.5203(10) -0.1687(6) 0.0618(3) 0.137(3) Uani F
Cl 0.2164(2) 0.3545(2) -0.01639(10) 0.0667(8) Uani Cl
O -0.0027(15) -0.522(2) 0.0929(5) 0.073(5) Uani O
C 0.043(5) -0.481(3) 0.0319(15) 0.049(11) Uani C
C' 0.042(3) -0.461(2) -0.0346(10) 0.049(9) Uani C
H13a 0.3936 -0.5461 0.1303 0.08 Uiso H
H13b 0.5229 -0.7216 0.1826 0.08 Uiso H
H14a 0.0514 -1.1457 0.8030 0.08 Uiso H
H14b -0.1579 -1.0432 0.8467 0.08 Uiso H
H15a 0.6537 -0.4762 0.1658 0.08 Uiso H
H15b 0.4488 -0.3658 0.2096 0.08 Uiso H
H16a -0.048 -0.7868 0.8310 0.08 Uiso H
H16b 0.0909 -0.9587 0.8826 0.08 Uiso H

loop_
_geom_angle_atom_site_label_1
_geom_angle_atom_site_label_2
_geom_angle_atom_site_label_3
_geom_angle_site_symmetry_1
_geom_angle_site_symmetry_2
_geom_angle_site_symmetry_3
_geom_angle
_geom_angle_publ_flag
C1 S3 C5 . . . 95.6(3) yes
C2 S4 C6 . . . 95.8(3) yes
C1 S9 C7 . . . 95.3(3) yes
C2 S10 C8 . . . 95.5(3) yes
C5 S11 C13 . . . 101.4(3) yes
C6 S12 C14 . . . 101.5(3) yes
C7 S17 C15 . . . 101.6(3) yes
C8 S18 C16 . . . 101.3(3) yes
C2 C1 S3 . . . 121.7(5) yes
C2 C1 S9 . . . 122.9(5) yes
S3 C1 S9 . . . 115.3(3) yes
S4 C2 S10 . . . 115.0(3) yes
S4 C2 C1 . . . 123.0(5) yes
S10 C2 C1 . . . 121.9(5) yes
C7 C5 S3 . . . 116.7(4) yes
C7 C5 S11 . . . 128.0(4) yes
S3 C5 S11 . . . 115.3(3) yes
C8 C6 S4 . . . 116.9(4) yes
C8 C6 S12 . . . 128.6(4) yes
S4 C6 S12 . . . 114.5(3) yes
S9 C7 S17 . . . 114.3(4) yes
S9 C7 C5 . . . 117.1(4) yes
S17 C7 C5 . . . 128.6(4) yes
S10 C8 S18 . . . 114.6(4) yes
S10 C8 C6 . . . 116.8(4) yes
S18 C8 C6 . . . 128.6(4) yes
C15 C13 S11 . . . 114.1(4) yes
S17 C15 C13 . . . 114.1(4) yes
S18 C16 C14 . . . 114.9(4) yes
F1 P F2 . . . 89.2(3) no
F1 P F3 . . . 90.1(2) no
F1 P F1 . . 2_655 180.000 no
F1 P F2 . . 2_655 90.8(3) no
F1 P F3 . . 2_655 89.9(2) no
F2 P F3 . . 2_655 89.3(3) no
F2 P F1 . . 2_655 90.8(3) no
F2 P F2 . . 2_655 180.000 no
F2 P F3 . . 2_655 90.7(3) no
F3 P F1 . . 2_655 89.9(2) no
F3 P F2 . . 2_655 90.7(3) no
F3 P F3 . . 2_655 180.000 no
C C Cl . . . 102.(2) no
C C O . . . 124.(3) no
Cl C O . . . 134.(3) no
Cl C C 2_545 2_545 . 102.(2) no
O C' C' 2_545 . 2_545 122.(2) no
O C' Cl 2_545 . . 127.9(14) no
Cl C' C' 2_545 2_545 . 110.1(15) no
C' C' Cl 2_545 . . 110.1(15) no

loop_
_geom_bond_atom_site_label_1
_geom_bond_atom_site_label_2
_geom_bond_site_symmetry_1
_geom_bond_site_symmetry_2
_geom_bond_distance
_geom_bond_publ_flag
C1 S3 . . 1.735(6) yes
C5 S3 . . 1.733(5) yes
C2 S4 . . 1.734(6) yes
C6 S4 . . 1.744(5) yes
C1 S9 . . 1.736(6) yes
C7 S9 . . 1.738(5) yes
C2 S10 . . 1.741(6) yes
C8 S10 . . 1.748(5) yes
C5 S11 . . 1.742(5) yes
C13 S11 . . 1.797(6) yes
C6 S12 . . 1.731(6) yes
C14 S12 . . 1.800(5) yes
C7 S17 . . 1.741(6) yes
C15 S17 . . 1.788(5) yes
C8 S18 . . 1.745(5) yes
C16 S18 . . 1.795(6) yes
C2 C1 . . 1.364(7) yes
C7 C5 . . 1.361(9) yes
C8 C6 . . 1.356(9) yes
C15 C13 . . 1.516(10) yes
C16 C14 . . 1.516(10) yes
F1 P . . 1.589(5) no
F2 P . . 1.548(4) no
F3 P . . 1.552(4) no
C Cl . . 1.85(3) no
C' Cl . 2_545 1.78(2) no
C O . . 1.14(3) no
C C 2_545 . 1.50(5) no
O C' 2_545 . 1.18(2) no
C' C' 2_545 . 1.44(2) no
